data_7022156
loop_
_publ_author_name
'Sabounchei, Seyyed Javad'
'Akhlaghi Bagherjeri, Fateme'
'Mozafari, Zeinab'
'Boskovic, Colette'
'Gable, Robert W.'
'Karamian, Roya'
'Asadbegy, Mostafa'

_publ_section_title
;
 Synthesis and characterization of novel simultaneous C and O-coordinated
 and nitrate-bridged complexes of silver(I) with carbonyl-stabilized
 sulfonium ylides and their antibacterial activities.
;
_journal_issue 7
_journal_name_full 'Dalton transactions (Cambridge, England : 2003)'
_journal_page_first 2520
_journal_page_last 2529
_journal_paper_doi 10.1039/c2dt31902k
_journal_volume 42
_journal_year 2013
_chemical_formula_sum 'C20 H22 Ag N3 O7 S2'
_chemical_formula_weight 588.40
_chemical_name_systematic
;
?
;
_space_group_IT_number 2
_symmetry_space_group_name_Hall '-P 1'
_symmetry_space_group_name_H-M 'P -1'
_atom_sites_solution_hydrogens geom
_atom_sites_solution_primary direct
_atom_sites_solution_secondary difmap
_audit_creation_method SHELXL-97
_cell_angle_alpha 70.686(3)
_cell_angle_beta 68.015(3)
_cell_angle_gamma 88.073(2)
_cell_formula_units_Z 3
_cell_length_a 11.7239(4)
_cell_length_b 12.3813(3)
_cell_length_c 15.3188(4)
_cell_measurement_temperature 293(2)
_cell_volume 1935.53(11)
_computing_structure_refinement 'SHELXL-97 (Sheldrick, 1997)'
_computing_structure_solution 'SHELXS-97 (Sheldrick, 1990)'
_diffrn_ambient_temperature 293(2)
_diffrn_measured_fraction_theta_full 0.881
_diffrn_measured_fraction_theta_max 0.881
_diffrn_radiation_monochromator graphite
_diffrn_radiation_source 'fine-focus sealed tube'
_diffrn_radiation_type MoK\a
_diffrn_radiation_wavelength 0.71073
_diffrn_reflns_av_R_equivalents 0.0299
_diffrn_reflns_av_sigmaI/netI 0.0473
_diffrn_reflns_limit_h_max 15
_diffrn_reflns_limit_h_min -16
_diffrn_reflns_limit_k_max 16
_diffrn_reflns_limit_k_min -16
_diffrn_reflns_limit_l_max 21
_diffrn_reflns_limit_l_min -21
_diffrn_reflns_number 21179
_diffrn_reflns_theta_full 30.06
_diffrn_reflns_theta_max 30.06
_diffrn_reflns_theta_min 2.85
_exptl_absorpt_coefficient_mu 0.985
_exptl_crystal_density_diffrn 1.514
_exptl_crystal_density_method 'not measured'
_exptl_crystal_F_000 894
_refine_diff_density_max 0.940
_refine_diff_density_min -0.642
_refine_diff_density_rms 0.104
_refine_ls_extinction_method none
_refine_ls_goodness_of_fit_ref 0.852
_refine_ls_hydrogen_treatment mixed
_refine_ls_matrix_type full
_refine_ls_number_parameters 522
_refine_ls_number_reflns 10020
_refine_ls_number_restraints 0
_refine_ls_restrained_S_all 0.852
_refine_ls_R_factor_all 0.0539
_refine_ls_R_factor_gt 0.0365
_refine_ls_shift/su_max 0.022
_refine_ls_shift/su_mean 0.000
_refine_ls_structure_factor_coef Fsqd
_refine_ls_weighting_details 'calc w=1/[\s^2^(Fo^2^)+(0.1000P)^2^+0.0000P] where P=(Fo^2^+2Fc^2^)/3'
_refine_ls_weighting_scheme calc
_refine_ls_wR_factor_gt 0.1051
_refine_ls_wR_factor_ref 0.1258
_reflns_number_gt 7955
_reflns_number_total 10020
_reflns_threshold_expression >2sigma(I)
_cod_data_source_file c2dt31902k.txt
_cod_data_source_block fa-asng
_cod_original_cell_volume 1935.54(10)
_cod_database_code 7022156

loop_
_symmetry_equiv_pos_as_xyz
'x, y, z'
'-x, -y, -z'

loop_
_atom_site_label
_atom_site_type_symbol
_atom_site_fract_x
_atom_site_fract_y
_atom_site_fract_z
_atom_site_U_iso_or_equiv
_atom_site_adp_type
_atom_site_occupancy
_atom_site_symmetry_multiplicity
_atom_site_calc_flag
_atom_site_refinement_flags
Ag1 Ag 0.811165(19) 0.39033(2) 0.141574(17) 0.02225(8) Uani 1 1 d .
S2 S 1.10724(6) 0.40732(6) 0.10291(5) 0.02009(15) Uani 1 1 d .
O4 O 1.0739(2) 0.38176(19) -0.06756(16) 0.0256(5) Uani 1 1 d .
C11 C 0.9897(3) 0.3162(2) 0.1104(2) 0.0192(5) Uani 1 1 d .
H11 H 0.9816 0.2396 0.1601 0.023 Uiso 1 1 calc R
C13 C 0.9443(3) 0.2056(3) 0.0121(2) 0.0215(6) Uani 1 1 d .
C12 C 1.0097(2) 0.3087(2) 0.0132(2) 0.0191(5) Uani 1 1 d .
C16 C 0.8363(3) 0.0221(3) -0.0022(3) 0.0257(6) Uani 1 1 d .
C18 C 0.9457(3) 0.2083(3) -0.0801(2) 0.0278(7) Uani 1 1 d .
H18 H 0.9839 0.2724 -0.1370 0.033 Uiso 1 1 calc R
C15 C 0.8352(3) 0.0153(3) 0.0897(3) 0.0304(7) Uani 1 1 d .
H15 H 0.7989 -0.0499 0.1460 0.037 Uiso 1 1 calc R
C17 C 0.8906(3) 0.1158(3) -0.0876(3) 0.0299(7) Uani 1 1 d .
H17 H 0.8905 0.1174 -0.1487 0.036 Uiso 1 1 calc R
C14 C 0.8898(3) 0.1086(3) 0.0957(3) 0.0288(7) Uani 1 1 d .
H14 H 0.8898 0.1060 0.1570 0.035 Uiso 1 1 calc R
Ag2 Ag 0.97650(2) 0.17496(2) 0.453686(19) 0.02919(8) Uani 1 1 d .
S3 S 0.81287(7) 0.38157(6) 0.49154(6) 0.02326(16) Uani 1 1 d .
C26 C 0.6600(3) 0.1363(3) 0.3392(2) 0.0264(6) Uani 1 1 d .
H26 H 0.6561 0.2070 0.2942 0.032 Uiso 1 1 calc R
C25 C 0.6169(3) 0.0371(3) 0.3350(3) 0.0285(7) Uani 1 1 d .
H25 H 0.5861 0.0399 0.2865 0.034 Uiso 1 1 calc R
C21 C 0.7094(3) 0.1328(3) 0.4095(2) 0.0228(6) Uani 1 1 d .
C22 C 0.7141(3) 0.0258(3) 0.4770(2) 0.0273(7) Uani 1 1 d .
H22 H 0.7483 0.0221 0.5236 0.033 Uiso 1 1 calc R
C23 C 0.6680(3) -0.0752(3) 0.4750(2) 0.0280(7) Uani 1 1 d .
H23 H 0.6696 -0.1464 0.5204 0.034 Uiso 1 1 calc R
C24 C 0.6201(3) -0.0670(3) 0.4041(2) 0.0257(6) Uani 1 1 d .
O9 O 0.5405(3) -0.1649(2) 0.3303(2) 0.0422(6) Uani 1 1 d .
O8 O 0.5605(3) -0.2630(2) 0.4688(2) 0.0445(7) Uani 1 1 d .
N2 N 0.7765(3) -0.0756(2) -0.0095(2) 0.0318(6) Uani 1 1 d .
N3 N 0.5710(3) -0.1729(2) 0.4008(2) 0.0313(6) Uani 1 1 d .
O7 O 0.7581(2) 0.33553(19) 0.34193(16) 0.0257(5) Uani 1 1 d .
C19 C 0.7919(3) 0.2427(3) 0.4895(2) 0.0230(6) Uani 1 1 d .
H19 H 0.7323 0.1926 0.5543 0.028 Uiso 1 1 calc R
C20 C 0.7541(3) 0.2456(3) 0.4096(2) 0.0211(6) Uani 1 1 d .
N4 N 1.2066(3) 0.3340(2) 0.3850(2) 0.0296(6) Uani 1 1 d .
C1 C 1.2095(3) 0.3088(3) 0.1402(2) 0.0270(7) Uani 1 1 d .
H1A H 1.1637 0.2509 0.2037 0.040 Uiso 1 1 calc R
H1B H 1.2728 0.3496 0.1462 0.040 Uiso 1 1 calc R
H1C H 1.2469 0.2730 0.0908 0.040 Uiso 1 1 calc R
O10 O 1.1903(2) 0.2350(2) 0.38356(18) 0.0316(5) Uani 1 1 d .
O11 O 1.1157(3) 0.3854(2) 0.4159(2) 0.0470(7) Uani 1 1 d .
O12 O 1.3135(2) 0.3786(3) 0.3568(2) 0.0489(8) Uani 1 1 d .
C2 C 1.0412(3) 0.4456(3) 0.2131(3) 0.0311(7) Uani 1 1 d .
H2A H 0.9783 0.4958 0.2070 0.047 Uiso 1 1 calc R
H2B H 1.1045 0.4842 0.2209 0.047 Uiso 1 1 calc R
H2C H 1.0053 0.3773 0.2706 0.047 Uiso 1 1 calc R
C27 C 0.8535(4) 0.3516(3) 0.5982(3) 0.0348(8) Uani 1 1 d .
H27A H 0.7917 0.2963 0.6554 0.052 Uiso 1 1 calc R
H27B H 0.8584 0.4213 0.6118 0.052 Uiso 1 1 calc R
H27C H 0.9322 0.3211 0.5847 0.052 Uiso 1 1 calc R
C28 C 0.6594(3) 0.4230(3) 0.5400(3) 0.0340(8) Uani 1 1 d .
H28A H 0.6222 0.4339 0.4919 0.051 Uiso 1 1 calc R
H28B H 0.6639 0.4934 0.5525 0.051 Uiso 1 1 calc R
H28C H 0.6104 0.3636 0.6013 0.051 Uiso 1 1 calc R
O6 O 0.7668(3) -0.0652(3) -0.0867(2) 0.0641(10) Uani 1 1 d .
S1 S 0.62597(7) 0.58436(6) 0.12918(5) 0.02152(15) Uani 1 1 d .
C3 C 0.6207(3) 0.4341(2) 0.1590(2) 0.0189(5) Uani 1 1 d .
H3 H 0.5595 0.3926 0.2262 0.023 Uiso 1 1 calc R
C4 C 0.6068(2) 0.3974(3) 0.0828(2) 0.0185(5) Uani 1 1 d .
O1 O 0.63686(19) 0.45775(19) -0.00624(16) 0.0243(4) Uani 1 1 d .
C10 C 0.6517(3) 0.6010(3) 0.2322(2) 0.0267(6) Uani 1 1 d .
H10A H 0.5986 0.5440 0.2936 0.040 Uiso 1 1 calc R
H10B H 0.6340 0.6764 0.2349 0.040 Uiso 1 1 calc R
H10C H 0.7365 0.5915 0.2235 0.040 Uiso 1 1 calc R
C9 C 0.4673(3) 0.6127(3) 0.1597(3) 0.0307(7) Uani 1 1 d .
H9A H 0.4385 0.5996 0.1126 0.046 Uiso 1 1 calc R
H9B H 0.4602 0.6912 0.1566 0.046 Uiso 1 1 calc R
H9C H 0.4181 0.5624 0.2261 0.046 Uiso 1 1 calc R
C5 C 0.5510(3) 0.2753(2) 0.1167(2) 0.0187(5) Uani 1 1 d .
C6 C 0.4491(3) 0.2282(3) 0.2057(2) 0.0199(6) Uani 1 1 d .
H6 H 0.4191 0.2698 0.2489 0.024 Uiso 1 1 calc R
C8 C 0.5976(3) 0.2127(3) 0.0521(2) 0.0245(6) Uani 1 1 d .
H8 H 0.6650 0.2447 -0.0080 0.029 Uiso 1 1 calc R
C7 C 0.3918(3) 0.1202(3) 0.2310(2) 0.0232(6) Uani 1 1 d .
H7 H 0.3220 0.0893 0.2896 0.028 Uiso 1 1 calc R
C1A C 0.4414(3) 0.0598(3) 0.1666(2) 0.0263(7) Uani 1 1 d .
C1B C 0.5434(3) 0.1032(3) 0.0775(2) 0.0284(7) Uani 1 1 d .
H1BA H 0.5748 0.0600 0.0359 0.034 Uiso 1 1 calc R
O2 O 0.2936(3) -0.0946(2) 0.2718(2) 0.0498(8) Uani 1 1 d .
N1 N 0.3838(3) -0.0570(3) 0.1939(2) 0.0393(8) Uani 1 1 d .
O3 O 0.4308(4) -0.1104(2) 0.1369(2) 0.0673(10) Uani 1 1 d .
N5 N 0.9870(3) 0.0102(2) 0.6569(2) 0.0295(6) Uani 1 1 d .
O14 O 1.0056(3) 0.1149(2) 0.6371(3) 0.0543(8) Uani 1 1 d .
O5 O 0.7418(4) -0.1625(3) 0.0614(3) 0.0788(13) Uani 1 1 d .
O15 O 0.9390(3) -0.0208(3) 0.6068(3) 0.0560(8) Uani 1 1 d .
O13 O 1.0153(3) -0.0601(3) 0.7197(2) 0.0646(10) Uani 1 1 d .
O16 O 1.1657(3) 0.1962(2) 0.7062(2) 0.0413(6) Uani 1 1 d .
H16 H 1.1209 0.1527 0.6995 0.062 Uiso 1 1 calc R
C29 C 1.1591(4) 0.3096(3) 0.6510(3) 0.0418(9) Uani 1 1 d .
H29A H 1.1721 0.3153 0.5839 0.063 Uiso 1 1 calc R
H29B H 1.2217 0.3593 0.6493 0.063 Uiso 1 1 calc R
H29C H 1.0791 0.3324 0.6819 0.063 Uiso 1 1 calc R

loop_
_atom_site_aniso_label
_atom_site_aniso_U_11
_atom_site_aniso_U_22
_atom_site_aniso_U_33
_atom_site_aniso_U_23
_atom_site_aniso_U_13
_atom_site_aniso_U_12
Ag1 0.01929(12) 0.02552(14) 0.02856(14) -0.01412(10) -0.01241(10) 0.00573(9)
S2 0.0200(3) 0.0174(3) 0.0231(4) -0.0030(3) -0.0118(3) -0.0007(3)
O4 0.0270(11) 0.0228(11) 0.0226(11) -0.0075(9) -0.0047(9) -0.0030(9)
C11 0.0197(13) 0.0148(13) 0.0226(14) -0.0035(11) -0.0098(11) -0.0010(10)
C13 0.0221(13) 0.0179(14) 0.0284(16) -0.0113(12) -0.0114(12) 0.0055(11)
C12 0.0171(12) 0.0158(14) 0.0257(15) -0.0082(11) -0.0087(11) 0.0031(10)
C16 0.0240(14) 0.0179(15) 0.0404(18) -0.0144(13) -0.0146(14) 0.0051(11)
C18 0.0315(16) 0.0268(17) 0.0227(15) -0.0103(13) -0.0060(13) -0.0031(13)
C15 0.0403(18) 0.0175(15) 0.0353(18) -0.0038(13) -0.0207(16) -0.0027(13)
C17 0.0324(16) 0.0335(18) 0.0330(18) -0.0211(15) -0.0141(14) 0.0038(14)
C14 0.0408(18) 0.0184(15) 0.0305(17) -0.0067(13) -0.0183(15) 0.0000(13)
Ag2 0.03464(15) 0.01951(13) 0.03937(16) -0.00947(11) -0.02151(12) 0.00638(10)
S3 0.0291(4) 0.0151(3) 0.0254(4) -0.0068(3) -0.0103(3) -0.0003(3)
C26 0.0319(16) 0.0186(15) 0.0313(17) -0.0053(13) -0.0179(14) 0.0035(12)
C25 0.0328(16) 0.0236(16) 0.0383(18) -0.0118(14) -0.0228(15) 0.0051(13)
C21 0.0228(14) 0.0212(15) 0.0246(15) -0.0077(12) -0.0095(12) 0.0013(11)
C22 0.0392(17) 0.0194(15) 0.0235(15) -0.0037(12) -0.0151(14) -0.0009(13)
C23 0.0357(17) 0.0181(15) 0.0302(17) -0.0057(13) -0.0148(14) 0.0010(13)
C24 0.0252(14) 0.0180(15) 0.0357(18) -0.0119(13) -0.0113(14) 0.0009(12)
O9 0.0529(16) 0.0352(15) 0.0539(17) -0.0200(13) -0.0326(14) 0.0011(12)
O8 0.0510(16) 0.0236(14) 0.0580(18) -0.0101(13) -0.0229(14) -0.0053(12)
N2 0.0323(14) 0.0233(15) 0.0515(18) -0.0172(13) -0.0251(14) 0.0058(11)
N3 0.0299(14) 0.0211(14) 0.0472(18) -0.0153(13) -0.0161(13) 0.0000(11)
O7 0.0321(11) 0.0190(11) 0.0273(11) -0.0065(9) -0.0139(10) 0.0017(9)
C19 0.0316(15) 0.0156(14) 0.0224(15) -0.0063(11) -0.0109(13) -0.0004(12)
C20 0.0221(13) 0.0177(14) 0.0229(14) -0.0064(11) -0.0087(12) 0.0030(11)
N4 0.0411(16) 0.0215(14) 0.0257(14) -0.0094(11) -0.0108(12) -0.0020(12)
C1 0.0218(14) 0.0266(17) 0.0288(16) -0.0005(13) -0.0135(13) 0.0019(12)
O10 0.0359(12) 0.0217(12) 0.0391(14) -0.0144(10) -0.0125(11) -0.0016(10)
O11 0.0518(16) 0.0280(14) 0.069(2) -0.0245(14) -0.0250(15) 0.0105(12)
O12 0.0392(14) 0.0506(18) 0.0525(17) -0.0320(15) 0.0014(13) -0.0173(13)
C2 0.0361(17) 0.0325(19) 0.0347(18) -0.0156(15) -0.0210(15) 0.0022(14)
C27 0.057(2) 0.0242(17) 0.0322(18) -0.0123(14) -0.0236(17) -0.0002(16)
C28 0.0334(17) 0.0271(18) 0.042(2) -0.0178(16) -0.0103(16) 0.0012(14)
O6 0.095(2) 0.053(2) 0.063(2) -0.0231(17) -0.044(2) -0.0176(18)
S1 0.0266(4) 0.0165(3) 0.0215(4) -0.0075(3) -0.0082(3) 0.0001(3)
C3 0.0188(13) 0.0154(13) 0.0230(14) -0.0077(11) -0.0076(11) 0.0003(10)
C4 0.0144(12) 0.0185(14) 0.0263(15) -0.0094(11) -0.0106(11) 0.0044(10)
O1 0.0266(10) 0.0230(11) 0.0230(11) -0.0041(9) -0.0121(9) -0.0033(9)
C10 0.0284(15) 0.0285(17) 0.0306(17) -0.0184(14) -0.0123(14) 0.0027(13)
C9 0.0355(17) 0.0274(17) 0.0429(19) -0.0176(15) -0.0257(16) 0.0148(14)
C5 0.0210(13) 0.0151(13) 0.0257(15) -0.0073(11) -0.0150(12) 0.0052(10)
C6 0.0231(13) 0.0181(14) 0.0231(14) -0.0092(11) -0.0122(12) 0.0042(11)
C8 0.0257(14) 0.0234(16) 0.0272(15) -0.0108(12) -0.0117(13) 0.0055(12)
C7 0.0292(15) 0.0197(15) 0.0198(14) -0.0021(11) -0.0120(12) -0.0032(12)
C1A 0.0418(17) 0.0134(14) 0.0305(17) -0.0057(12) -0.0225(15) 0.0014(12)
C1B 0.0425(18) 0.0224(16) 0.0326(17) -0.0175(14) -0.0214(15) 0.0127(14)
O2 0.076(2) 0.0287(14) 0.0371(15) 0.0001(12) -0.0207(15) -0.0223(14)
N1 0.071(2) 0.0186(14) 0.0331(17) -0.0041(12) -0.0290(17) -0.0045(15)
O3 0.133(3) 0.0217(15) 0.0430(17) -0.0170(13) -0.0233(19) -0.0090(17)
N5 0.0351(14) 0.0198(13) 0.0347(15) -0.0067(11) -0.0170(13) 0.0037(11)
O14 0.0570(17) 0.0219(14) 0.094(2) -0.0177(15) -0.0424(18) 0.0033(12)
O5 0.142(4) 0.0299(17) 0.069(2) 0.0019(16) -0.058(2) -0.035(2)
O15 0.0676(19) 0.0509(19) 0.092(2) -0.0527(18) -0.0529(19) 0.0269(15)
O13 0.066(2) 0.056(2) 0.0541(19) 0.0151(16) -0.0341(17) 0.0055(16)
O16 0.0466(15) 0.0358(15) 0.0409(15) -0.0098(12) -0.0188(13) 0.0010(12)
C29 0.055(2) 0.039(2) 0.039(2) -0.0147(17) -0.0253(19) 0.0035(18)

loop_
_atom_type_symbol
_atom_type_description
_atom_type_scat_dispersion_real
_atom_type_scat_dispersion_imag
_atom_type_scat_source
C C 0.0033 0.0016 'International Tables Vol C Tables 4.2.6.8 and 6.1.1.4'
H H 0.0000 0.0000 'International Tables Vol C Tables 4.2.6.8 and 6.1.1.4'
N N 0.0061 0.0033 'International Tables Vol C Tables 4.2.6.8 and 6.1.1.4'
O O 0.0106 0.0060 'International Tables Vol C Tables 4.2.6.8 and 6.1.1.4'
S S 0.1246 0.1234 'International Tables Vol C Tables 4.2.6.8 and 6.1.1.4'
Ag Ag -0.8971 1.1015 'International Tables Vol C Tables 4.2.6.8 and 6.1.1.4'

loop_
_geom_angle_atom_site_label_1
_geom_angle_atom_site_label_2
_geom_angle_atom_site_label_3
_geom_angle
_geom_angle_site_symmetry_3
C11 Ag1 C3 166.20(10) .
C11 S2 C2 104.41(15) .
C11 S2 C1 102.88(14) .
C2 S2 C1 98.81(16) .
C12 C11 S2 111.5(2) .
C12 C11 Ag1 99.54(18) .
S2 C11 Ag1 112.14(14) .
C14 C13 C18 119.1(3) .
C14 C13 C12 123.7(3) .
C18 C13 C12 117.2(3) .
O4 C12 C11 124.1(3) .
O4 C12 C13 118.6(3) .
C11 C12 C13 117.2(3) .
C17 C16 C15 123.1(3) .
C17 C16 N2 118.3(3) .
C15 C16 N2 118.6(3) .
C17 C18 C13 120.6(3) .
C16 C15 C14 117.9(3) .
C16 C17 C18 118.1(3) .
C13 C14 C15 121.3(3) .
C19 Ag2 O10 142.01(10) .
C19 Ag2 O15 133.85(10) 2_756
O10 Ag2 O15 78.81(9) 2_756
C19 S3 C27 101.68(15) .
C19 S3 C28 105.33(16) .
C27 S3 C28 100.50(18) .
C25 C26 C21 121.1(3) .
C26 C25 C24 118.8(3) .
C26 C21 C22 118.8(3) .
C26 C21 C20 117.8(3) .
C22 C21 C20 123.4(3) .
C23 C22 C21 120.6(3) .
C24 C23 C22 118.3(3) .
C23 C24 C25 122.5(3) .
C23 C24 N3 119.1(3) .
C25 C24 N3 118.5(3) .
O5 N2 O6 122.8(3) .
O5 N2 C16 118.7(3) .
O6 N2 C16 118.5(3) .
O8 N3 O9 123.8(3) .
O8 N3 C24 118.2(3) .
O9 N3 C24 117.9(3) .
C20 C19 S3 111.5(2) .
C20 C19 Ag2 105.7(2) .
S3 C19 Ag2 107.11(14) .
O7 C20 C19 122.6(3) .
O7 C20 C21 119.7(3) .
C19 C20 C21 117.7(3) .
O11 N4 O12 120.9(3) .
O11 N4 O10 119.5(3) .
O12 N4 O10 119.6(3) .
N4 O10 Ag2 109.5(2) .
C3 S1 C10 101.43(15) .
C3 S1 C9 104.14(15) .
C10 S1 C9 100.67(15) .
C4 C3 S1 112.7(2) .
C4 C3 Ag1 99.79(18) .
S1 C3 Ag1 106.06(13) .
O1 C4 C3 125.2(3) .
O1 C4 C5 118.6(2) .
C3 C4 C5 116.2(2) .
C6 C5 C8 119.9(3) .
C6 C5 C4 121.6(3) .
C8 C5 C4 118.3(3) .
C7 C6 C5 120.8(3) .
C1B C8 C5 120.1(3) .
C1A C7 C6 117.8(3) .
C7 C1A C1B 123.2(3) .
C7 C1A N1 118.6(3) .
C1B C1A N1 118.3(3) .
C1A C1B C8 118.2(3) .
O2 N1 O3 124.1(3) .
O2 N1 C1A 118.2(3) .
O3 N1 C1A 117.7(3) .
O13 N5 O14 122.3(3) .
O13 N5 O15 120.8(3) .
O14 N5 O15 116.9(3) .
N5 O15 Ag2 117.9(2) 2_756

loop_
_geom_bond_atom_site_label_1
_geom_bond_atom_site_label_2
_geom_bond_distance
_geom_bond_site_symmetry_2
Ag1 C11 2.206(3) .
Ag1 C3 2.218(3) .
S2 C11 1.757(3) .
S2 C2 1.789(3) .
S2 C1 1.791(3) .
O4 C12 1.234(4) .
C11 C12 1.452(4) .
C13 C14 1.383(4) .
C13 C18 1.396(4) .
C13 C12 1.519(4) .
C16 C17 1.372(5) .
C16 C15 1.378(5) .
C16 N2 1.474(4) .
C18 C17 1.391(4) .
C15 C14 1.384(4) .
Ag2 C19 2.232(3) .
Ag2 O10 2.360(2) .
Ag2 O15 2.416(3) 2_756
S3 C19 1.757(3) .
S3 C27 1.790(3) .
S3 C28 1.800(3) .
C26 C25 1.374(4) .
C26 C21 1.390(4) .
C25 C24 1.381(4) .
C21 C22 1.399(4) .
C21 C20 1.509(4) .
C22 C23 1.393(4) .
C23 C24 1.372(4) .
C24 N3 1.474(4) .
O9 N3 1.232(4) .
O8 N3 1.220(4) .
N2 O5 1.195(4) .
N2 O6 1.194(4) .
O7 C20 1.232(4) .
C19 C20 1.440(4) .
N4 O11 1.241(4) .
N4 O12 1.243(4) .
N4 O10 1.256(3) .
S1 C3 1.760(3) .
S1 C10 1.789(3) .
S1 C9 1.794(3) .
C3 C4 1.448(4) .
C4 O1 1.235(4) .
C4 C5 1.508(4) .
C5 C6 1.388(4) .
C5 C8 1.397(4) .
C6 C7 1.383(4) .
C8 C1B 1.385(4) .
C7 C1A 1.378(4) .
C1A C1B 1.384(5) .
C1A N1 1.475(4) .
O2 N1 1.217(4) .
N1 O3 1.225(4) .
N5 O13 1.208(4) .
N5 O14 1.237(4) .
N5 O15 1.260(4) .
O15 Ag2 2.416(3) 2_756
O16 C29 1.396(5) .
